data_7042237
loop_
_publ_author_name
'Azizpoor Fard, Mahmood'
'Behnia, Ava'
'Puddephatt, Richard J.'

_publ_section_title
;
 Coordination chemistry of mercury(ii) with 2-pyridylnitrones: monomers to
 polymers.
;
_journal_issue 11
_journal_name_full 'Dalton transactions (Cambridge, England : 2003)'
_journal_page_first 3579
_journal_page_last 3587
_journal_paper_doi 10.1039/c7dt00050b
_journal_volume 46
_journal_year 2017
_chemical_formula_sum 'C7 H8 Cl2 Hg N2 O'
_chemical_formula_weight 407.64
_space_group_crystal_system monoclinic
_space_group_IT_number 14
_space_group_name_Hall '-P 2ybc'
_space_group_name_H-M_alt 'P 1 21/c 1'
_symmetry_space_group_name_Hall '-P 2ybc'
_symmetry_space_group_name_H-M 'P 1 21/c 1'
_atom_sites_solution_hydrogens geom
_atom_sites_solution_primary dual
_atom_sites_solution_secondary difmap
_audit_creation_method SHELXL-2014/7
_audit_update_record
;
2016-12-29 deposited with the CCDC.
2017-02-23 downloaded from the CCDC.
;
_cell_angle_alpha 90
_cell_angle_beta 99.362(12)
_cell_angle_gamma 90
_cell_formula_units_Z 4
_cell_length_a 11.177(5)
_cell_length_b 12.427(4)
_cell_length_c 7.338(3)
_cell_measurement_reflns_used 9957
_cell_measurement_temperature 110
_cell_measurement_theta_max 36.08
_cell_measurement_theta_min 2.47
_cell_volume 1005.6(7)
_computing_cell_refinement SAINT
_computing_data_collection Apex2
_computing_data_reduction SAINT
_computing_molecular_graphics NRCVAX
_computing_publication_material cif2tables.py
_computing_structure_refinement SHELXL-2014
_computing_structure_solution SHELXT
_diffrn_ambient_temperature 110
_diffrn_detector 'CCD plate'
_diffrn_detector_type 'Bruker Apex2'
_diffrn_measured_fraction_theta_full 0.999
_diffrn_measured_fraction_theta_max 0.993
_diffrn_measurement_device '\k-geometry diffractometer'
_diffrn_measurement_device_type 'Bruker Kappa Axis Apex2'
_diffrn_measurement_method 'phi and omega scans'
_diffrn_radiation_type MoK\a
_diffrn_radiation_wavelength 0.71073
_diffrn_reflns_av_R_equivalents 0.0368
_diffrn_reflns_av_unetI/netI 0.0270
_diffrn_reflns_Laue_measured_fraction_full 0.999
_diffrn_reflns_Laue_measured_fraction_max 0.993
_diffrn_reflns_limit_h_max 18
_diffrn_reflns_limit_h_min -18
_diffrn_reflns_limit_k_max 20
_diffrn_reflns_limit_k_min -20
_diffrn_reflns_limit_l_max 11
_diffrn_reflns_limit_l_min -12
_diffrn_reflns_number 34022
_diffrn_reflns_point_group_measured_fraction_full 0.999
_diffrn_reflns_point_group_measured_fraction_max 0.993
_diffrn_reflns_theta_full 25.242
_diffrn_reflns_theta_max 36.169
_diffrn_reflns_theta_min 2.469
_diffrn_source 'sealed tube'
_exptl_absorpt_coefficient_mu 15.795
_exptl_absorpt_correction_T_max 0.7471
_exptl_absorpt_correction_T_min 0.405
_exptl_absorpt_correction_type multi-scan
_exptl_absorpt_process_details SADABS
_exptl_crystal_colour colourless
_exptl_crystal_density_diffrn 2.692
_exptl_crystal_description needle
_exptl_crystal_F_000 744
_exptl_crystal_size_max 0.703
_exptl_crystal_size_mid 0.036
_exptl_crystal_size_min 0.033
_refine_diff_density_max 1.223
_refine_diff_density_min -1.046
_refine_diff_density_rms 0.165
_refine_ls_extinction_method none
_refine_ls_goodness_of_fit_ref 1.030
_refine_ls_hydrogen_treatment constr
_refine_ls_matrix_type full
_refine_ls_number_parameters 118
_refine_ls_number_reflns 4784
_refine_ls_number_restraints 0
_refine_ls_restrained_S_all 1.030
_refine_ls_R_factor_all 0.0275
_refine_ls_R_factor_gt 0.0193
_refine_ls_shift/su_max 0.001
_refine_ls_shift/su_mean 0.000
_refine_ls_structure_factor_coef Fsqd
_refine_ls_weighting_details 'w=1/[\s^2^(Fo^2^)+(0.0154P)^2^+0.6134P] where P=(Fo^2^+2Fc^2^)/3'
_refine_ls_weighting_scheme calc
_refine_ls_wR_factor_gt 0.0382
_refine_ls_wR_factor_ref 0.0399
_reflns_Friedel_coverage 0.000
_reflns_number_gt 4080
_reflns_number_total 4784
_reflns_threshold_expression 'I > 2\s(I)'
_cod_data_source_file c7dt00050b2.cif
_cod_data_source_block b17122
_cod_depositor_comments 'Adding full bibliography for 7042234--7042240.cif.'
_cod_original_cell_volume 1005.7(7)
_cod_database_code 7042237
_shelx_shelxl_version_number 2014/7
_shelx_space_group_comment
;
The symmetry employed for this shelxl refinement is uniquely defined
by the following loop, which should always be used as a source of
symmetry information in preference to the above space-group names.
They are only intended as comments.
;
_shelx_estimated_absorpt_t_min 0.032
_shelx_estimated_absorpt_t_max 0.624

loop_
_space_group_symop_operation_xyz
'x, y, z'
'-x, y+1/2, -z+1/2'
'-x, -y, -z'
'x, -y-1/2, z-1/2'

loop_
_atom_site_label
_atom_site_type_symbol
_atom_site_fract_x
_atom_site_fract_y
_atom_site_fract_z
_atom_site_U_iso_or_equiv
_atom_site_adp_type
_atom_site_occupancy
_atom_site_site_symmetry_order
_atom_site_calc_flag
_atom_site_refinement_flags_posn
_atom_site_refinement_flags_adp
Hg1 Hg 0.05736(2) 0.33051(2) 0.53461(2) 0.01286(2) Uani 1 1 d . .
Cl1 Cl 0.16619(5) 0.48246(4) 0.47760(8) 0.01831(10) Uani 1 1 d . .
Cl2 Cl -0.07484(5) 0.20655(4) 0.63035(7) 0.01617(10) Uani 1 1 d . .
O1 O 0.19161(14) 0.21507(12) 0.3588(2) 0.0139(3) Uani 1 1 d . .
N1 N 0.24924(16) 0.12685(15) 0.4234(2) 0.0122(3) Uani 1 1 d . .
N2 N 0.55472(16) 0.13959(16) 0.3417(3) 0.0144(3) Uani 1 1 d . .
C1 C 0.36417(19) 0.11073(17) 0.4270(3) 0.0127(4) Uani 1 1 d . .
H1A H 0.3948 0.0419 0.4673 0.015 Uiso 1 1 calc R U
C2 C 0.45134(19) 0.18816(17) 0.3750(3) 0.0126(4) Uani 1 1 d . .
C3 C 0.4349(2) 0.29919(18) 0.3722(3) 0.0148(4) Uani 1 1 d . .
H3A H 0.3605 0.3299 0.3932 0.018 Uiso 1 1 calc R U
C4 C 0.5303(2) 0.36410(19) 0.3376(3) 0.0166(4) Uani 1 1 d . .
H4A H 0.5237 0.4403 0.3402 0.020 Uiso 1 1 calc R U
C5 C 0.6353(2) 0.31539(18) 0.2993(3) 0.0171(4) Uani 1 1 d . .
H5A H 0.7012 0.3576 0.2729 0.021 Uiso 1 1 calc R U
C6 C 0.6420(2) 0.20404(19) 0.3002(3) 0.0151(4) Uani 1 1 d . .
H6A H 0.7131 0.1716 0.2695 0.018 Uiso 1 1 calc R U
C7 C 0.1728(2) 0.04384(19) 0.4878(3) 0.0182(4) Uani 1 1 d . .
H7A H 0.0891 0.0699 0.4750 0.027 Uiso 1 1 calc R U
H7B H 0.1753 -0.0215 0.4137 0.027 Uiso 1 1 calc R U
H7C H 0.2029 0.0275 0.6178 0.027 Uiso 1 1 calc R U

loop_
_atom_site_aniso_label
_atom_site_aniso_U_11
_atom_site_aniso_U_22
_atom_site_aniso_U_33
_atom_site_aniso_U_23
_atom_site_aniso_U_13
_atom_site_aniso_U_12
Hg1 0.01337(4) 0.01054(4) 0.01502(4) -0.00025(3) 0.00333(2) -0.00180(3)
Cl1 0.0216(3) 0.0119(2) 0.0224(2) -0.00033(18) 0.00649(19) -0.00473(19)
Cl2 0.0137(2) 0.0158(2) 0.0189(2) 0.00147(18) 0.00243(17) -0.00439(18)
O1 0.0139(7) 0.0113(7) 0.0160(7) 0.0017(5) 0.0013(5) 0.0036(6)
N1 0.0126(8) 0.0108(8) 0.0128(8) 0.0005(6) 0.0009(6) 0.0006(6)
N2 0.0121(8) 0.0155(8) 0.0158(8) 0.0006(6) 0.0027(6) 0.0008(7)
C1 0.0140(9) 0.0101(9) 0.0142(9) 0.0003(7) 0.0023(7) 0.0010(7)
C2 0.0111(9) 0.0133(10) 0.0131(9) 0.0011(7) 0.0013(7) -0.0003(7)
C3 0.0139(9) 0.0136(9) 0.0167(9) 0.0011(7) 0.0022(7) 0.0011(8)
C4 0.0187(10) 0.0143(10) 0.0166(10) 0.0006(8) 0.0021(8) -0.0015(8)
C5 0.0159(10) 0.0185(11) 0.0172(10) 0.0004(8) 0.0033(8) -0.0044(8)
C6 0.0120(9) 0.0185(10) 0.0151(9) 0.0013(8) 0.0031(7) 0.0005(8)
C7 0.0158(10) 0.0159(10) 0.0238(11) 0.0033(8) 0.0059(8) -0.0023(8)

loop_
_atom_type_symbol
_atom_type_description
_atom_type_scat_dispersion_real
_atom_type_scat_dispersion_imag
_atom_type_scat_source
C C 0.0033 0.0016 'International Tables Vol C Tables 4.2.6.8 and 6.1.1.4'
H H 0.0000 0.0000 'International Tables Vol C Tables 4.2.6.8 and 6.1.1.4'
N N 0.0061 0.0033 'International Tables Vol C Tables 4.2.6.8 and 6.1.1.4'
O O 0.0106 0.0060 'International Tables Vol C Tables 4.2.6.8 and 6.1.1.4'
Cl Cl 0.1484 0.1585 'International Tables Vol C Tables 4.2.6.8 and 6.1.1.4'
Hg Hg -2.3894 9.2266 'International Tables Vol C Tables 4.2.6.8 and 6.1.1.4'

loop_
_geom_angle_atom_site_label_1
_geom_angle_atom_site_label_2
_geom_angle_atom_site_label_3
_geom_angle
_geom_angle_site_symmetry_3
Cl1 Hg1 Cl2 166.58(2) .
Cl1 Hg1 O1 89.87(5) .
Cl2 Hg1 O1 103.52(5) .
Cl1 Hg1 O1 95.66(4) 4_566
Cl2 Hg1 O1 83.23(4) 4_566
O1 Hg1 O1 92.27(5) 4_566
N1 O1 Hg1 125.04(12) .
N1 O1 Hg1 108.40(12) 4_565
Hg1 O1 Hg1 106.11(6) 4_565
C1 N1 O1 124.04(18) .
C1 N1 C7 120.83(18) .
O1 N1 C7 115.10(17) .
C6 N2 C2 116.6(2) .
N1 C1 C2 126.35(19) .
N1 C1 H1A 116.8 .
C2 C1 H1A 116.8 .
N2 C2 C3 123.5(2) .
N2 C2 C1 112.08(18) .
C3 C2 C1 124.3(2) .
C2 C3 C4 118.2(2) .
C2 C3 H3A 120.9 .
C4 C3 H3A 120.9 .
C5 C4 C3 118.8(2) .
C5 C4 H4A 120.6 .
C3 C4 H4A 120.6 .
C6 C5 C4 118.8(2) .
C6 C5 H5A 120.6 .
C4 C5 H5A 120.6 .
N2 C6 C5 124.0(2) .
N2 C6 H6A 118.0 .
C5 C6 H6A 118.0 .
N1 C7 H7A 109.5 .
N1 C7 H7B 109.5 .
H7A C7 H7B 109.5 .
N1 C7 H7C 109.5 .
H7A C7 H7C 109.5 .
H7B C7 H7C 109.5 .

loop_
_geom_bond_atom_site_label_1
_geom_bond_atom_site_label_2
_geom_bond_distance
_geom_bond_site_symmetry_2
Hg1 Cl1 2.3207(8) .
Hg1 Cl2 2.3211(8) .
Hg1 O1 2.5696(17) .
Hg1 O1 2.6593(17) 4_566
O1 N1 1.320(2) .
O1 Hg1 2.6594(17) 4_565
N1 C1 1.296(3) .
N1 C7 1.466(3) .
N2 C6 1.335(3) .
N2 C2 1.360(3) .
C1 C2 1.463(3) .
C1 H1A 0.9500 .
C2 C3 1.392(3) .
C3 C4 1.393(3) .
C3 H3A 0.9500 .
C4 C5 1.389(3) .
C4 H4A 0.9500 .
C5 C6 1.386(3) .
C5 H5A 0.9500 .
C6 H6A 0.9500 .
C7 H7A 0.9800 .
C7 H7B 0.9800 .
C7 H7C 0.9800 .

loop_
_geom_hbond_atom_site_label_D
_geom_hbond_atom_site_label_H
_geom_hbond_atom_site_label_A
_geom_hbond_distance_DH
_geom_hbond_distance_HA
_geom_hbond_distance_DA
_geom_hbond_angle_DHA
_geom_hbond_site_symmetry_A
C1 H1A N2 0.95 2.67 3.589(3) 163.6 3_656
C3 H3A O1 0.95 2.35 2.900(3) 116.6 .
C5 H5A Cl1 0.95 2.94 3.568(2) 125.2 3_666
C5 H5A Cl2 0.95 2.97 3.663(3) 130.4 4_665
C7 H7A Cl2 0.98 2.87 3.713(3) 145.0 .
C7 H7B Cl2 0.98 2.56 3.365(3) 139.8 3_556
C7 H7C Cl1 0.98 2.74 3.622(3) 150.0 4_566

loop_
_geom_torsion_atom_site_label_1
_geom_torsion_atom_site_label_2
_geom_torsion_atom_site_label_3
_geom_torsion_atom_site_label_4
_geom_torsion
_geom_torsion_site_symmetry_1
Hg1 O1 N1 C1 -127.44(17) .
Hg1 O1 N1 C1 106.36(19) 4_565
Hg1 O1 N1 C7 54.4(2) .
Hg1 O1 N1 C7 -71.75(18) 4_565
O1 N1 C1 C2 4.9(3) .
C7 N1 C1 C2 -177.0(2) .
C6 N2 C2 C3 -1.6(3) .
C6 N2 C2 C1 -177.46(18) .
N1 C1 C2 N2 -162.0(2) .
N1 C1 C2 C3 22.2(3) .
N2 C2 C3 C4 -1.5(3) .
C1 C2 C3 C4 173.8(2) .
C2 C3 C4 C5 2.9(3) .
C3 C4 C5 C6 -1.2(3) .
C2 N2 C6 C5 3.6(3) .
C4 C5 C6 N2 -2.2(3) .
